data_4024506
loop_
_publ_author_name
'Ke-Lai Li'
'Zong-Bo Du'
'Can-Cheng Guo'
'Qing-Yun Chen'

_publ_section_title
;
Regioselective Syntheses of 2- and 4-Formylpyrido[2,1-b]benzoxazoles
;
_journal_name_full 'Journal of Organic Chemistry'
_journal_page_first 3286
_journal_page_last 3292
_journal_paper_doi 10.1021/jo900267c
_journal_volume 74
_journal_year 2009
_chemical_formula_sum 'C45 H29 Br2 N4 Ni O2.5'
_chemical_formula_weight 884.25
_chemical_name_systematic
; 
 ? 
;
_space_group_IT_number 14
_symmetry_cell_setting monoclinic
_symmetry_space_group_name_Hall '-P 2yn'
_symmetry_space_group_name_H-M 'P 1 21/n 1'
_atom_sites_solution_hydrogens geom
_atom_sites_solution_primary direct
_atom_sites_solution_secondary difmap
_audit_creation_method SHELXL-97
_cell_angle_alpha 90.00
_cell_angle_beta 91.454(2)
_cell_angle_gamma 90.00
_cell_formula_units_Z 4
_cell_length_a 11.1740(13)
_cell_length_b 24.096(3)
_cell_length_c 13.9587(15)
_cell_measurement_reflns_used 2462
_cell_measurement_temperature 293(2)
_cell_measurement_theta_max 47.350
_cell_measurement_theta_min 4.613
_cell_volume 3757.1(7)
_computing_cell_refinement 'Bruker SMART'
_computing_data_collection 'Bruker SMART'
_computing_data_reduction 'Bruker SHELXTL'
_computing_molecular_graphics 'Bruker SHELXTL'
_computing_publication_material 'Bruker SHELXTL'
_computing_structure_refinement 'SHELXL-97 (Sheldrick, 1997)'
_computing_structure_solution 'SHELXS-97 (Sheldrick, 1990)'
_diffrn_ambient_temperature 293(2)
_diffrn_measured_fraction_theta_full 0.997
_diffrn_measured_fraction_theta_max 0.997
_diffrn_measurement_device_type 'CCD area detector'
_diffrn_measurement_method 'phi and omega scans'
_diffrn_radiation_monochromator graphite
_diffrn_radiation_source 'fine-focus sealed tube'
_diffrn_radiation_type MoK\a
_diffrn_radiation_wavelength 0.71073
_diffrn_reflns_av_R_equivalents 0.1342
_diffrn_reflns_av_sigmaI/netI 0.1593
_diffrn_reflns_limit_h_max 13
_diffrn_reflns_limit_h_min -13
_diffrn_reflns_limit_k_max 28
_diffrn_reflns_limit_k_min -29
_diffrn_reflns_limit_l_max 16
_diffrn_reflns_limit_l_min -15
_diffrn_reflns_number 19670
_diffrn_reflns_theta_full 25.50
_diffrn_reflns_theta_max 25.50
_diffrn_reflns_theta_min 1.69
_exptl_absorpt_coefficient_mu 2.690
_exptl_absorpt_correction_T_max 1.0000
_exptl_absorpt_correction_T_min 0.7670
_exptl_absorpt_correction_type empirical
_exptl_absorpt_process_details sadabs
_exptl_crystal_colour black
_exptl_crystal_density_diffrn 1.563
_exptl_crystal_density_method 'not measured'
_exptl_crystal_description prismatic
_exptl_crystal_F_000 1780
_exptl_crystal_size_max 0.362
_exptl_crystal_size_mid 0.138
_exptl_crystal_size_min 0.067
_refine_diff_density_max 0.577
_refine_diff_density_min -0.581
_refine_diff_density_rms 0.100
_refine_ls_extinction_expression Fc^*^=kFc[1+0.001xFc^2^\l^3^/sin(2\q)]^-1/4^
_refine_ls_extinction_method SHELXL
_refine_ls_goodness_of_fit_ref 0.854
_refine_ls_hydrogen_treatment constr
_refine_ls_matrix_type full
_refine_ls_number_parameters 505
_refine_ls_number_reflns 6976
_refine_ls_number_restraints 2
_refine_ls_restrained_S_all 0.854
_refine_ls_R_factor_all 0.1298
_refine_ls_R_factor_gt 0.0613
_refine_ls_shift/su_max 0.001
_refine_ls_shift/su_mean 0.000
_refine_ls_structure_factor_coef Fsqd
_refine_ls_weighting_details 'calc w=1/[\s^2^(Fo^2^)+(0.0643P)^2^+0.0000P] where P=(Fo^2^+2Fc^2^)/3'
_refine_ls_weighting_scheme calc
_refine_ls_wR_factor_gt 0.1409
_refine_ls_wR_factor_ref 0.1637
_reflns_number_gt 3006
_reflns_number_total 6976
_reflns_threshold_expression >2sigma(I)
_cod_data_source_file jo900267c_si_003.cif
_cod_data_source_block cd27266
_cod_depositor_comments
;
The following automatic conversions were performed:
'_symmetry_cell_setting' value 'Monoclinic' changed to 'monoclinic'
according to '/home/saulius/struct/CIF-dictionaries/cif_core.dic'
dictionary named 'cif_core.dic' version 2.4.1 from 2010-06-29.

Automatic conversion script
Id: cif_fix_enum 1527 2010-12-29 10:47:43Z saulius 
;
_cod_original_sg_symbol_H-M P2(1)/n
_cod_original_formula_sum 'C45 H29 Br2 N4 Ni O2.50'
_cod_database_code 4024506

loop_
_symmetry_equiv_pos_as_xyz
'x, y, z'
'-x+1/2, y+1/2, -z+1/2'
'-x, -y, -z'
'x-1/2, -y-1/2, z-1/2'

loop_
_atom_site_label
_atom_site_type_symbol
_atom_site_fract_x
_atom_site_fract_y
_atom_site_fract_z
_atom_site_U_iso_or_equiv
_atom_site_adp_type
_atom_site_occupancy
_atom_site_symmetry_multiplicity
_atom_site_calc_flag
_atom_site_refinement_flags
_atom_site_disorder_assembly
_atom_site_disorder_group
Ni Ni 0.74532(8) 0.01864(3) 0.06289(6) 0.0477(3) Uani 1 1 d . . .
Br1 Br 0.36136(8) -0.15118(3) 0.10982(6) 0.0746(3) Uani 1 1 d . . .
Br2 Br 0.46535(8) -0.16777(3) -0.11307(6) 0.0707(3) Uani 1 1 d . . .
N1 N 0.6421(5) -0.0457(2) 0.0458(4) 0.0478(14) Uani 1 1 d . . .
N2 N 0.8184(5) 0.0054(2) -0.0588(4) 0.0497(15) Uani 1 1 d . . .
N3 N 0.8370(5) 0.0866(2) 0.0742(4) 0.0507(15) Uani 1 1 d . A .
N4 N 0.6899(5) 0.0286(2) 0.1919(4) 0.0493(15) Uani 1 1 d . A .
O1 O 0.9754(8) 0.2098(4) -0.0008(7) 0.079(4) Uani 0.583(10) 1 d P A 1
O2 O 0.8911(5) 0.1741(3) 0.1277(4) 0.0961(19) Uani 1 1 d . . .
O3 O 1.0000 1.0000 0.5000 0.205(14) Uani 1 2 d SD . .
O1' O 0.9037(11) 0.2292(4) 0.1560(11) 0.088(6) Uani 0.417(10) 1 d P A 2
C1 C 0.5469(6) -0.0488(3) 0.2041(4) 0.0489(18) Uani 1 1 d . A .
C2 C 0.5548(6) -0.0665(3) 0.1077(5) 0.0518(19) Uani 1 1 d . . .
C3 C 0.4873(6) -0.1093(3) 0.0642(5) 0.0431(17) Uani 1 1 d . . .
C4 C 0.5292(6) -0.1177(3) -0.0254(5) 0.0507(18) Uani 1 1 d . . .
C5 C 0.6307(7) -0.0802(3) -0.0358(5) 0.0509(19) Uani 1 1 d . . .
C6 C 0.7139(6) -0.0802(3) -0.1087(5) 0.0452(17) Uani 1 1 d . . .
C7 C 0.8017(7) -0.0416(3) -0.1148(5) 0.0549(19) Uani 1 1 d . . .
C8 C 0.8904(7) -0.0401(3) -0.1908(5) 0.064(2) Uani 1 1 d . . .
H8 H 0.9043 -0.0679 -0.2353 0.077 Uiso 1 1 calc R . .
C9 C 0.9456(6) 0.0072(3) -0.1845(5) 0.058(2) Uani 1 1 d . . .
H9 H 1.0033 0.0201 -0.2259 0.070 Uiso 1 1 calc R . .
C10 C 0.9031(6) 0.0357(3) -0.1040(5) 0.0502(18) Uani 1 1 d . . .
C11 C 0.9352(6) 0.0903(3) -0.0803(5) 0.0479(17) Uani 1 1 d . A .
C12 C 0.9003(6) 0.1128(3) 0.0045(5) 0.0521(19) Uani 1 1 d . . .
C13 C 0.9315(6) 0.1674(3) 0.0295(5) 0.0460(18) Uani 1 1 d . A .
C14 C 0.8382(7) 0.1230(3) 0.1495(5) 0.0551(19) Uani 1 1 d . A .
C15 C 0.7946(7) 0.1159(3) 0.2391(5) 0.058(2) Uani 1 1 d . . .
C16 C 0.7264(7) 0.0688(3) 0.2573(5) 0.062(2) Uani 1 1 d . A .
C17 C 0.6751(8) 0.0561(3) 0.3502(5) 0.069(2) Uani 1 1 d . . .
H17 H 0.6862 0.0765 0.4062 0.083 Uiso 1 1 calc R A .
C18 C 0.6109(7) 0.0110(3) 0.3407(5) 0.067(2) Uani 1 1 d . A .
H18 H 0.5692 -0.0068 0.3887 0.081 Uiso 1 1 calc R . .
C19 C 0.6168(6) -0.0062(3) 0.2417(5) 0.0497(18) Uani 1 1 d . . .
C20 C 0.7106(7) -0.1242(3) -0.1847(5) 0.0555(19) Uani 1 1 d . . .
C21 C 0.7678(7) -0.1733(3) -0.1699(6) 0.066(2) Uani 1 1 d . . .
H21 H 0.8106 -0.1793 -0.1128 0.080 Uiso 1 1 calc R . .
C22 C 0.7631(8) -0.2158(4) -0.2407(8) 0.093(3) Uani 1 1 d . . .
H22 H 0.7994 -0.2500 -0.2298 0.112 Uiso 1 1 calc R . .
C23 C 0.7037(11) -0.2047(5) -0.3250(7) 0.109(4) Uani 1 1 d . . .
H23 H 0.7052 -0.2310 -0.3737 0.130 Uiso 1 1 calc R . .
C24 C 0.6419(11) -0.1565(4) -0.3408(6) 0.106(4) Uani 1 1 d . . .
H24 H 0.5971 -0.1513 -0.3972 0.127 Uiso 1 1 calc R . .
C25 C 0.6472(9) -0.1151(3) -0.2709(6) 0.094(3) Uani 1 1 d . . .
H25 H 0.6086 -0.0814 -0.2817 0.113 Uiso 1 1 calc R . .
C26 C 1.0074(7) 0.1237(3) -0.1472(5) 0.0553(19) Uani 1 1 d . . .
C27 C 0.9536(7) 0.1519(3) -0.2217(5) 0.066(2) Uani 1 1 d . A .
H27 H 0.8707 0.1503 -0.2289 0.079 Uiso 1 1 calc R . .
C28 C 1.0174(9) 0.1828(4) -0.2868(6) 0.088(3) Uani 1 1 d . . .
H28 H 0.9779 0.2015 -0.3366 0.106 Uiso 1 1 calc R A .
C29 C 1.1444(9) 0.1853(4) -0.2763(7) 0.086(3) Uani 1 1 d . A .
H29 H 1.1898 0.2061 -0.3183 0.103 Uiso 1 1 calc R . .
C30 C 1.1987(8) 0.1556(4) -0.2010(7) 0.090(3) Uani 1 1 d . . .
H30 H 1.2816 0.1560 -0.1932 0.108 Uiso 1 1 calc R A .
C31 C 1.1309(8) 0.1261(3) -0.1386(6) 0.075(2) Uani 1 1 d . A .
H31 H 1.1691 0.1069 -0.0887 0.090 Uiso 1 1 calc R . .
C32 C 0.8130(8) 0.1592(3) 0.3148(5) 0.060(2) Uani 1 1 d . A .
C33 C 0.9244(9) 0.1723(3) 0.3502(6) 0.079(3) Uani 1 1 d . . .
H33 H 0.9904 0.1541 0.3259 0.095 Uiso 1 1 calc R A .
C34 C 0.9426(10) 0.2123(4) 0.4219(6) 0.097(3) Uani 1 1 d . A .
H34 H 1.0189 0.2200 0.4465 0.117 Uiso 1 1 calc R . .
C35 C 0.8438(11) 0.2399(4) 0.4546(6) 0.089(3) Uani 1 1 d . . .
H35 H 0.8535 0.2676 0.5006 0.106 Uiso 1 1 calc R A .
C36 C 0.7309(10) 0.2268(3) 0.4199(6) 0.088(3) Uani 1 1 d . A .
H36 H 0.6647 0.2450 0.4440 0.106 Uiso 1 1 calc R . .
C37 C 0.7150(8) 0.1869(3) 0.3495(5) 0.073(2) Uani 1 1 d . . .
H37 H 0.6385 0.1787 0.3257 0.088 Uiso 1 1 calc R A .
C38 C 0.4635(7) -0.0764(3) 0.2712(5) 0.0499(18) Uani 1 1 d . . .
C39 C 0.3558(8) -0.0541(3) 0.2864(5) 0.068(2) Uani 1 1 d . A .
H39 H 0.3343 -0.0219 0.2538 0.082 Uiso 1 1 calc R . .
C40 C 0.2749(8) -0.0773(4) 0.3489(6) 0.076(2) Uani 1 1 d . . .
H40 H 0.1997 -0.0616 0.3569 0.091 Uiso 1 1 calc R A .
C41 C 0.3099(10) -0.1241(4) 0.3986(6) 0.085(3) Uani 1 1 d . A .
H41 H 0.2575 -0.1411 0.4402 0.102 Uiso 1 1 calc R . .
C42 C 0.4214(8) -0.1457(4) 0.3869(6) 0.076(2) Uani 1 1 d . . .
H42 H 0.4450 -0.1767 0.4223 0.091 Uiso 1 1 calc R A .
C43 C 0.4987(7) -0.1228(3) 0.3244(5) 0.069(2) Uani 1 1 d . A .
H43 H 0.5745 -0.1380 0.3171 0.083 Uiso 1 1 calc R . .
C47 C 0.8224(11) 0.9218(6) 0.4958(10) 0.192(6) Uani 1 1 d D . .
H47A H 0.8441 0.8866 0.5235 0.287 Uiso 1 1 calc R . .
H47B H 0.7691 0.9159 0.4417 0.287 Uiso 1 1 calc R . .
H47C H 0.7832 0.9440 0.5426 0.287 Uiso 1 1 calc R . .
C48 C 0.9330(17) 0.9510(7) 0.4637(16) 0.21(2) Uani 1 1 d D . .
H48A H 0.9929 0.9219 0.4623 0.296 Uiso 1 1 calc R . .
H48B H 0.9152 0.9600 0.3971 0.296 Uiso 1 1 calc R . .

loop_
_atom_site_aniso_label
_atom_site_aniso_U_11
_atom_site_aniso_U_22
_atom_site_aniso_U_33
_atom_site_aniso_U_23
_atom_site_aniso_U_13
_atom_site_aniso_U_12
Ni 0.0643(7) 0.0429(5) 0.0358(5) 0.0004(4) -0.0011(4) 0.0018(5)
Br1 0.0870(7) 0.0727(6) 0.0642(6) -0.0020(4) 0.0056(5) -0.0165(5)
Br2 0.0846(6) 0.0692(6) 0.0577(5) -0.0106(4) -0.0089(4) -0.0044(5)
N1 0.066(4) 0.042(3) 0.036(3) 0.002(3) -0.001(3) 0.008(3)
N2 0.063(4) 0.040(3) 0.046(4) 0.000(3) 0.004(3) 0.004(3)
N3 0.065(4) 0.050(4) 0.037(3) -0.004(3) -0.005(3) -0.002(3)
N4 0.060(4) 0.040(3) 0.047(4) 0.001(3) -0.010(3) 0.001(3)
O1 0.087(7) 0.065(7) 0.086(7) -0.040(5) 0.011(5) -0.017(6)
O2 0.081(5) 0.098(6) 0.079(5) -0.013(4) -0.004(4) -0.009(4)
O3 0.21(2) 0.127(18) 0.30(4) -0.12(2) 0.12(2) -0.024(17)
O1' 0.092(10) 0.012(6) 0.121(15) 0.018(7) 0.008(9) -0.018(6)
C1 0.069(5) 0.045(4) 0.032(4) 0.005(3) -0.002(4) 0.001(4)
C2 0.062(5) 0.057(5) 0.036(4) 0.013(4) 0.002(4) 0.009(4)
C3 0.041(4) 0.046(4) 0.042(4) 0.008(3) -0.007(3) 0.000(3)
C4 0.052(5) 0.049(4) 0.050(5) 0.009(4) -0.011(4) 0.008(4)
C5 0.070(5) 0.045(4) 0.037(4) 0.002(3) -0.005(4) 0.013(4)
C6 0.058(5) 0.038(4) 0.039(4) 0.002(3) -0.001(4) 0.002(4)
C7 0.082(6) 0.040(4) 0.043(4) 0.003(3) 0.008(4) 0.008(4)
C8 0.082(6) 0.056(5) 0.056(5) -0.009(4) 0.012(4) 0.005(5)
C9 0.060(5) 0.058(5) 0.057(5) 0.007(4) 0.011(4) 0.011(4)
C10 0.050(5) 0.059(5) 0.042(4) -0.005(4) 0.004(4) 0.007(4)
C11 0.046(5) 0.054(5) 0.044(4) 0.005(4) 0.003(3) -0.004(4)
C12 0.044(5) 0.059(5) 0.054(5) 0.012(4) 0.000(4) 0.007(4)
C13 0.054(5) 0.036(4) 0.048(5) 0.001(3) 0.003(4) -0.018(4)
C14 0.062(5) 0.052(5) 0.051(5) 0.004(4) 0.003(4) -0.006(4)
C15 0.085(6) 0.052(5) 0.037(4) -0.006(4) -0.004(4) -0.004(4)
C16 0.094(6) 0.052(5) 0.040(4) 0.003(4) -0.008(4) 0.002(4)
C17 0.116(7) 0.063(5) 0.028(4) -0.004(4) 0.001(4) -0.002(5)
C18 0.094(6) 0.065(5) 0.043(5) 0.002(4) 0.002(4) -0.012(5)
C19 0.062(5) 0.053(5) 0.033(4) 0.006(3) -0.004(4) -0.004(4)
C20 0.069(5) 0.047(5) 0.051(5) 0.001(4) 0.009(4) 0.004(4)
C21 0.074(6) 0.059(5) 0.067(5) -0.005(4) 0.006(4) 0.005(4)
C22 0.114(8) 0.057(6) 0.109(8) -0.024(6) 0.024(7) 0.007(5)
C23 0.172(12) 0.088(8) 0.067(7) -0.040(6) 0.033(7) -0.032(8)
C24 0.186(11) 0.078(7) 0.053(6) -0.016(6) 0.006(6) -0.013(7)
C25 0.174(10) 0.058(6) 0.049(5) -0.008(4) 0.000(6) -0.002(6)
C26 0.071(6) 0.052(5) 0.043(4) -0.002(4) -0.005(4) 0.000(4)
C27 0.042(5) 0.092(6) 0.064(5) 0.018(5) -0.005(4) -0.008(4)
C28 0.114(8) 0.093(7) 0.057(6) 0.037(5) 0.007(6) -0.012(6)
C29 0.086(7) 0.098(7) 0.076(7) 0.011(5) 0.027(6) -0.012(6)
C30 0.075(7) 0.096(7) 0.100(8) 0.000(6) 0.029(6) 0.009(6)
C31 0.059(6) 0.086(6) 0.081(6) 0.016(5) 0.003(5) 0.012(5)
C32 0.081(6) 0.054(5) 0.044(5) -0.014(4) 0.001(4) -0.007(5)
C33 0.108(8) 0.080(6) 0.050(5) -0.014(5) 0.003(5) -0.023(5)
C34 0.114(9) 0.109(8) 0.069(6) -0.028(6) 0.007(6) -0.037(7)
C35 0.138(10) 0.074(7) 0.054(6) -0.015(5) 0.004(6) -0.026(7)
C36 0.163(11) 0.054(5) 0.049(6) -0.004(4) 0.024(6) 0.003(6)
C37 0.115(8) 0.059(5) 0.046(5) -0.007(4) 0.004(5) -0.007(5)
C38 0.061(5) 0.050(5) 0.039(4) 0.001(3) 0.006(4) 0.007(4)
C39 0.101(7) 0.054(5) 0.051(5) 0.007(4) 0.023(5) -0.001(5)
C40 0.079(6) 0.077(6) 0.071(6) -0.012(5) 0.007(5) 0.003(5)
C41 0.115(9) 0.088(7) 0.054(5) 0.000(5) 0.033(5) -0.013(6)
C42 0.085(7) 0.078(6) 0.065(6) 0.022(5) 0.002(5) -0.007(5)
C43 0.082(6) 0.077(6) 0.049(5) 0.017(4) 0.011(4) 0.005(5)
C47 0.164(14) 0.245(18) 0.166(14) 0.027(12) 0.011(11) 0.044(13)
C48 0.25(4) 0.17(2) 0.33(5) 0.11(3) 0.24(4) 0.05(2)

loop_
_atom_type_symbol
_atom_type_description
_atom_type_scat_dispersion_real
_atom_type_scat_dispersion_imag
_atom_type_scat_source
C C 0.0033 0.0016 'International Tables Vol C Tables 4.2.6.8 and 6.1.1.4'
H H 0.0000 0.0000 'International Tables Vol C Tables 4.2.6.8 and 6.1.1.4'
N N 0.0061 0.0033 'International Tables Vol C Tables 4.2.6.8 and 6.1.1.4'
O O 0.0106 0.0060 'International Tables Vol C Tables 4.2.6.8 and 6.1.1.4'
Ni Ni 0.3393 1.1124 'International Tables Vol C Tables 4.2.6.8 and 6.1.1.4'
Br Br -0.2901 2.4595 'International Tables Vol C Tables 4.2.6.8 and 6.1.1.4'

loop_
_geom_angle_atom_site_label_1
_geom_angle_atom_site_label_2
_geom_angle_atom_site_label_3
_geom_angle
_geom_angle_site_symmetry_1
_geom_angle_site_symmetry_3
_geom_angle_publ_flag
N2 Ni N4 173.0(2) . . ?
N2 Ni N3 88.7(2) . . ?
N4 Ni N3 90.1(2) . . ?
N2 Ni N1 91.3(2) . . ?
N4 Ni N1 90.6(2) . . ?
N3 Ni N1 174.9(2) . . ?
C2 N1 C5 103.6(6) . . ?
C2 N1 Ni 128.7(5) . . ?
C5 N1 Ni 127.5(5) . . ?
C10 N2 C7 105.3(6) . . ?
C10 N2 Ni 129.2(5) . . ?
C7 N2 Ni 125.3(5) . . ?
C14 N3 C12 104.8(6) . . ?
C14 N3 Ni 126.8(5) . . ?
C12 N3 Ni 127.8(5) . . ?
C19 N4 C16 105.2(6) . . ?
C19 N4 Ni 127.3(4) . . ?
C16 N4 Ni 127.2(5) . . ?
O1' O2 C14 144.7(8) . . ?
O1' O2 C13 109.8(8) . . ?
C14 O2 C13 104.4(6) . . ?
C48 O3 C48 180.000(6) 3_776 . ?
C19 C1 C2 122.3(6) . . ?
C19 C1 C38 116.5(6) . . ?
C2 C1 C38 121.2(6) . . ?
C3 C2 N1 111.6(6) . . ?
C3 C2 C1 125.8(6) . . ?
N1 C2 C1 122.4(7) . . ?
C4 C3 C2 108.2(6) . . ?
C4 C3 Br1 121.1(5) . . ?
C2 C3 Br1 130.8(5) . . ?
C3 C4 C5 106.6(6) . . ?
C3 C4 Br2 124.6(6) . . ?
C5 C4 Br2 128.7(5) . . ?
C6 C5 N1 122.7(7) . . ?
C6 C5 C4 127.3(6) . . ?
N1 C5 C4 109.7(6) . . ?
C7 C6 C5 122.8(6) . . ?
C7 C6 C20 116.5(6) . . ?
C5 C6 C20 120.7(6) . . ?
C6 C7 N2 127.8(7) . . ?
C6 C7 C8 124.3(7) . . ?
N2 C7 C8 107.6(6) . . ?
C9 C8 C7 107.5(7) . . ?
C9 C8 H8 126.2 . . ?
C7 C8 H8 126.2 . . ?
C8 C9 C10 108.2(7) . . ?
C8 C9 H9 125.9 . . ?
C10 C9 H9 125.9 . . ?
N2 C10 C11 124.9(6) . . ?
N2 C10 C9 111.0(6) . . ?
C11 C10 C9 123.8(7) . . ?
C12 C11 C10 120.1(6) . . ?
C12 C11 C26 120.0(6) . . ?
C10 C11 C26 120.0(6) . . ?
C11 C12 N3 126.5(7) . . ?
C11 C12 C13 120.9(7) . . ?
N3 C12 C13 112.6(6) . . ?
O1 C13 C12 143.4(8) . . ?
O1 C13 O2 111.8(7) . . ?
C12 C13 O2 104.8(6) . . ?
C15 C14 N3 128.9(7) . . ?
C15 C14 O2 118.1(7) . . ?
N3 C14 O2 113.0(6) . . ?
C14 C15 C16 118.6(7) . . ?
C14 C15 C32 121.0(7) . . ?
C16 C15 C32 120.3(7) . . ?
N4 C16 C15 127.0(6) . . ?
N4 C16 C17 108.8(7) . . ?
C15 C16 C17 124.1(7) . . ?
C18 C17 C16 108.1(7) . . ?
C18 C17 H17 126.0 . . ?
C16 C17 H17 126.0 . . ?
C17 C18 C19 107.3(7) . . ?
C17 C18 H18 126.4 . . ?
C19 C18 H18 126.4 . . ?
N4 C19 C1 126.7(6) . . ?
N4 C19 C18 110.6(6) . . ?
C1 C19 C18 122.4(7) . . ?
C21 C20 C25 119.6(7) . . ?
C21 C20 C6 120.4(7) . . ?
C25 C20 C6 120.0(7) . . ?
C20 C21 C22 120.8(8) . . ?
C20 C21 H21 119.6 . . ?
C22 C21 H21 119.6 . . ?
C23 C22 C21 117.9(9) . . ?
C23 C22 H22 121.0 . . ?
C21 C22 H22 121.0 . . ?
C22 C23 C24 122.6(9) . . ?
C22 C23 H23 118.7 . . ?
C24 C23 H23 118.7 . . ?
C23 C24 C25 118.9(10) . . ?
C23 C24 H24 120.6 . . ?
C25 C24 H24 120.6 . . ?
C24 C25 C20 120.1(9) . . ?
C24 C25 H25 120.0 . . ?
C20 C25 H25 120.0 . . ?
C27 C26 C31 117.6(7) . . ?
C27 C26 C11 120.7(7) . . ?
C31 C26 C11 121.6(7) . . ?
C26 C27 C28 122.8(7) . . ?
C26 C27 H27 118.6 . . ?
C28 C27 H27 118.6 . . ?
C27 C28 C29 118.9(8) . . ?
C27 C28 H28 120.6 . . ?
C29 C28 H28 120.6 . . ?
C30 C29 C28 117.9(8) . . ?
C30 C29 H29 121.1 . . ?
C28 C29 H29 121.1 . . ?
C31 C30 C29 120.5(9) . . ?
C31 C30 H30 119.7 . . ?
C29 C30 H30 119.7 . . ?
C30 C31 C26 122.2(8) . . ?
C30 C31 H31 118.9 . . ?
C26 C31 H31 118.9 . . ?
C33 C32 C37 119.0(7) . . ?
C33 C32 C15 121.7(8) . . ?
C37 C32 C15 119.3(7) . . ?
C32 C33 C34 122.2(9) . . ?
C32 C33 H33 118.9 . . ?
C34 C33 H33 118.9 . . ?
C35 C34 C33 117.8(9) . . ?
C35 C34 H34 121.1 . . ?
C33 C34 H34 121.1 . . ?
C34 C35 C36 120.5(9) . . ?
C34 C35 H35 119.7 . . ?
C36 C35 H35 119.7 . . ?
C35 C36 C37 120.6(9) . . ?
C35 C36 H36 119.7 . . ?
C37 C36 H36 119.7 . . ?
C32 C37 C36 119.8(9) . . ?
C32 C37 H37 120.1 . . ?
C36 C37 H37 120.1 . . ?
C39 C38 C43 118.7(7) . . ?
C39 C38 C1 120.0(6) . . ?
C43 C38 C1 121.2(7) . . ?
C38 C39 C40 122.8(8) . . ?
C38 C39 H39 118.6 . . ?
C40 C39 H39 118.6 . . ?
C41 C40 C39 117.6(8) . . ?
C41 C40 H40 121.2 . . ?
C39 C40 H40 121.2 . . ?
C42 C41 C40 120.2(8) . . ?
C42 C41 H41 119.9 . . ?
C40 C41 H41 119.9 . . ?
C43 C42 C41 121.2(8) . . ?
C43 C42 H42 119.4 . . ?
C41 C42 H42 119.4 . . ?
C42 C43 C38 119.5(8) . . ?
C42 C43 H43 120.3 . . ?
C38 C43 H43 120.3 . . ?
C48 C47 H47A 109.5 . . ?
C48 C47 H47B 109.5 . . ?
H47A C47 H47B 109.5 . . ?
C48 C47 H47C 109.5 . . ?
H47A C47 H47C 109.5 . . ?
H47B C47 H47C 109.5 . . ?
O3 C48 C47 133.3(15) . . ?
O3 C48 H48A 103.9 . . ?
C47 C48 H48A 103.9 . . ?
O3 C48 H48B 103.9 . . ?
C47 C48 H48B 103.9 . . ?
H48A C48 H48B 105.4 . . ?

loop_
_geom_bond_atom_site_label_1
_geom_bond_atom_site_label_2
_geom_bond_distance
_geom_bond_site_symmetry_2
_geom_bond_publ_flag
Ni N2 1.930(5) . ?
Ni N4 1.934(6) . ?
Ni N3 1.936(6) . ?
Ni N1 1.943(5) . ?
Br1 C3 1.857(6) . ?
Br2 C4 1.849(7) . ?
N1 C2 1.412(8) . ?
N1 C5 1.413(8) . ?
N2 C10 1.363(8) . ?
N2 C7 1.385(8) . ?
N3 C14 1.369(8) . ?
N3 C12 1.371(8) . ?
N4 C19 1.372(8) . ?
N4 C16 1.385(8) . ?
O1 C13 1.213(9) . ?
O2 O1' 1.391(12) . ?
O2 C14 1.402(9) . ?
O2 C13 1.463(8) . ?
O3 C48 1.480(15) 3_776 ?
O3 C48 1.480(15) . ?
C1 C19 1.386(9) . ?
C1 C2 1.417(9) . ?
C1 C38 1.493(9) . ?
C2 C3 1.406(9) . ?
C3 C4 1.362(8) . ?
C4 C5 1.461(9) . ?
C5 C6 1.395(9) . ?
C6 C7 1.356(9) . ?
C6 C20 1.500(9) . ?
C7 C8 1.471(9) . ?
C8 C9 1.298(9) . ?
C8 H8 0.9300 . ?
C9 C10 1.410(9) . ?
C9 H9 0.9300 . ?
C10 C11 1.399(9) . ?
C11 C12 1.367(9) . ?
C11 C26 1.487(9) . ?
C12 C13 1.403(9) . ?
C14 C15 1.364(9) . ?
C15 C16 1.395(9) . ?
C15 C32 1.494(9) . ?
C16 C17 1.463(9) . ?
C17 C18 1.308(9) . ?
C17 H17 0.9300 . ?
C18 C19 1.444(9) . ?
C18 H18 0.9300 . ?
C20 C21 1.359(9) . ?
C20 C25 1.398(10) . ?
C21 C22 1.423(11) . ?
C21 H21 0.9300 . ?
C22 C23 1.362(13) . ?
C22 H22 0.9300 . ?
C23 C24 1.368(13) . ?
C23 H23 0.9300 . ?
C24 C25 1.395(11) . ?
C24 H24 0.9300 . ?
C25 H25 0.9300 . ?
C26 C27 1.369(9) . ?
C26 C31 1.383(10) . ?
C27 C28 1.386(10) . ?
C27 H27 0.9300 . ?
C28 C29 1.425(11) . ?
C28 H28 0.9300 . ?
C29 C30 1.398(12) . ?
C29 H29 0.9300 . ?
C30 C31 1.369(11) . ?
C30 H30 0.9300 . ?
C31 H31 0.9300 . ?
C32 C33 1.365(10) . ?
C32 C37 1.381(10) . ?
C33 C34 1.401(11) . ?
C33 H33 0.9300 . ?
C34 C35 1.376(12) . ?
C34 H34 0.9300 . ?
C35 C36 1.377(12) . ?
C35 H35 0.9300 . ?
C36 C37 1.383(10) . ?
C36 H36 0.9300 . ?
C37 H37 0.9300 . ?
C38 C39 1.339(9) . ?
C38 C43 1.393(9) . ?
C39 C40 1.389(10) . ?
C39 H39 0.9300 . ?
C40 C41 1.377(11) . ?
C40 H40 0.9300 . ?
C41 C42 1.363(11) . ?
C41 H41 0.9300 . ?
C42 C43 1.361(10) . ?
C42 H42 0.9300 . ?
C43 H43 0.9300 . ?
C47 C48 1.501(14) . ?
C47 H47A 0.9600 . ?
C47 H47B 0.9600 . ?
C47 H47C 0.9600 . ?
C48 H48A 0.9700 . ?
C48 H48B 0.9700 . ?

loop_
_geom_torsion_atom_site_label_1
_geom_torsion_atom_site_label_2
_geom_torsion_atom_site_label_3
_geom_torsion_atom_site_label_4
_geom_torsion
_geom_torsion_site_symmetry_1
_geom_torsion_site_symmetry_2
_geom_torsion_site_symmetry_3
_geom_torsion_site_symmetry_4
_geom_torsion_publ_flag
N2 Ni N1 C2 -180.0(5) . . . . ?
N4 Ni N1 C2 6.7(5) . . . . ?
N3 Ni N1 C2 -90(3) . . . . ?
N2 Ni N1 C5 -5.5(5) . . . . ?
N4 Ni N1 C5 -178.8(5) . . . . ?
N3 Ni N1 C5 84(3) . . . . ?
N4 Ni N2 C10 -77(2) . . . . ?
N3 Ni N2 C10 2.4(6) . . . . ?
N1 Ni N2 C10 177.3(6) . . . . ?
N4 Ni N2 C7 96(2) . . . . ?
N3 Ni N2 C7 175.9(6) . . . . ?
N1 Ni N2 C7 -9.2(6) . . . . ?
N2 Ni N3 C14 -177.9(6) . . . . ?
N4 Ni N3 C14 -4.7(6) . . . . ?
N1 Ni N3 C14 92(3) . . . . ?
N2 Ni N3 C12 12.4(6) . . . . ?
N4 Ni N3 C12 -174.4(6) . . . . ?
N1 Ni N3 C12 -77(3) . . . . ?
N2 Ni N4 C19 -99(2) . . . . ?
N3 Ni N4 C19 -178.3(6) . . . . ?
N1 Ni N4 C19 6.8(6) . . . . ?
N2 Ni N4 C16 73(2) . . . . ?
N3 Ni N4 C16 -6.3(6) . . . . ?
N1 Ni N4 C16 178.8(6) . . . . ?
C5 N1 C2 C3 -3.7(7) . . . . ?
Ni N1 C2 C3 171.8(4) . . . . ?
C5 N1 C2 C1 170.8(6) . . . . ?
Ni N1 C2 C1 -13.7(9) . . . . ?
C19 C1 C2 C3 -180.0(7) . . . . ?
C38 C1 C2 C3 1.2(11) . . . . ?
C19 C1 C2 N1 6.2(10) . . . . ?
C38 C1 C2 N1 -172.6(6) . . . . ?
N1 C2 C3 C4 0.6(8) . . . . ?
C1 C2 C3 C4 -173.7(6) . . . . ?
N1 C2 C3 Br1 -179.4(4) . . . . ?
C1 C2 C3 Br1 6.2(11) . . . . ?
C2 C3 C4 C5 2.7(7) . . . . ?
Br1 C3 C4 C5 -177.2(4) . . . . ?
C2 C3 C4 Br2 -177.4(5) . . . . ?
Br1 C3 C4 Br2 2.7(8) . . . . ?
C2 N1 C5 C6 -168.9(6) . . . . ?
Ni N1 C5 C6 15.5(9) . . . . ?
C2 N1 C5 C4 5.4(7) . . . . ?
Ni N1 C5 C4 -170.2(4) . . . . ?
C3 C4 C5 C6 168.7(6) . . . . ?
Br2 C4 C5 C6 -11.2(10) . . . . ?
C3 C4 C5 N1 -5.2(7) . . . . ?
Br2 C4 C5 N1 174.9(4) . . . . ?
N1 C5 C6 C7 -10.4(10) . . . . ?
C4 C5 C6 C7 176.4(6) . . . . ?
N1 C5 C6 C20 168.9(6) . . . . ?
C4 C5 C6 C20 -4.3(11) . . . . ?
C5 C6 C7 N2 -6.2(11) . . . . ?
C20 C6 C7 N2 174.5(7) . . . . ?
C5 C6 C7 C8 -179.6(7) . . . . ?
C20 C6 C7 C8 1.0(10) . . . . ?
C10 N2 C7 C6 -168.6(7) . . . . ?
Ni N2 C7 C6 16.6(10) . . . . ?
C10 N2 C7 C8 5.7(7) . . . . ?
Ni N2 C7 C8 -169.1(5) . . . . ?
C6 C7 C8 C9 168.5(7) . . . . ?
N2 C7 C8 C9 -6.0(8) . . . . ?
C7 C8 C9 C10 3.7(9) . . . . ?
C7 N2 C10 C11 170.2(7) . . . . ?
Ni N2 C10 C11 -15.3(10) . . . . ?
C7 N2 C10 C9 -3.6(8) . . . . ?
Ni N2 C10 C9 170.9(5) . . . . ?
C8 C9 C10 N2 -0.1(9) . . . . ?
C8 C9 C10 C11 -174.1(7) . . . . ?
N2 C10 C11 C12 14.0(11) . . . . ?
C9 C10 C11 C12 -172.9(7) . . . . ?
N2 C10 C11 C26 -166.1(7) . . . . ?
C9 C10 C11 C26 7.0(11) . . . . ?
C10 C11 C12 N3 2.0(11) . . . . ?
C26 C11 C12 N3 -177.8(6) . . . . ?
C10 C11 C12 C13 -179.9(6) . . . . ?
C26 C11 C12 C13 0.2(10) . . . . ?
C14 N3 C12 C11 172.0(7) . . . . ?
Ni N3 C12 C11 -16.5(10) . . . . ?
C14 N3 C12 C13 -6.2(8) . . . . ?
Ni N3 C12 C13 165.3(5) . . . . ?
C11 C12 C13 O1 8.9(17) . . . . ?
N3 C12 C13 O1 -172.8(12) . . . . ?
C11 C12 C13 O2 -173.7(6) . . . . ?
N3 C12 C13 O2 4.6(8) . . . . ?
O1' O2 C13 O1 5.8(11) . . . . ?
C14 O2 C13 O1 177.2(8) . . . . ?
O1' O2 C13 C12 -172.5(7) . . . . ?
C14 O2 C13 C12 -1.1(7) . . . . ?
C12 N3 C14 C15 -175.4(8) . . . . ?
Ni N3 C14 C15 13.0(11) . . . . ?
C12 N3 C14 O2 5.4(8) . . . . ?
Ni N3 C14 O2 -166.1(5) . . . . ?
O1' O2 C14 C15 -16.1(17) . . . . ?
C13 O2 C14 C15 178.0(7) . . . . ?
O1' O2 C14 N3 163.2(12) . . . . ?
C13 O2 C14 N3 -2.7(8) . . . . ?
N3 C14 C15 C16 -8.5(12) . . . . ?
O2 C14 C15 C16 170.6(7) . . . . ?
N3 C14 C15 C32 175.1(7) . . . . ?
O2 C14 C15 C32 -5.8(11) . . . . ?
C19 N4 C16 C15 -174.8(7) . . . . ?
Ni N4 C16 C15 11.8(11) . . . . ?
C19 N4 C16 C17 1.7(8) . . . . ?
Ni N4 C16 C17 -171.7(5) . . . . ?
C14 C15 C16 N4 -4.4(12) . . . . ?
C32 C15 C16 N4 172.0(7) . . . . ?
C14 C15 C16 C17 179.6(7) . . . . ?
C32 C15 C16 C17 -4.0(12) . . . . ?
N4 C16 C17 C18 -0.4(9) . . . . ?
C15 C16 C17 C18 176.2(8) . . . . ?
C16 C17 C18 C19 -1.0(9) . . . . ?
C16 N4 C19 C1 171.5(7) . . . . ?
Ni N4 C19 C1 -15.1(10) . . . . ?
C16 N4 C19 C18 -2.4(8) . . . . ?
Ni N4 C19 C18 171.0(5) . . . . ?
C2 C1 C19 N4 8.4(11) . . . . ?
C38 C1 C19 N4 -172.8(6) . . . . ?
C2 C1 C19 C18 -178.4(7) . . . . ?
C38 C1 C19 C18 0.4(10) . . . . ?
C17 C18 C19 N4 2.2(9) . . . . ?
C17 C18 C19 C1 -172.0(7) . . . . ?
C7 C6 C20 C21 93.2(8) . . . . ?
C5 C6 C20 C21 -86.1(9) . . . . ?
C7 C6 C20 C25 -87.5(9) . . . . ?
C5 C6 C20 C25 93.1(9) . . . . ?
C25 C20 C21 C22 -0.6(12) . . . . ?
C6 C20 C21 C22 178.7(7) . . . . ?
C20 C21 C22 C23 2.6(13) . . . . ?
C21 C22 C23 C24 -4.9(15) . . . . ?
C22 C23 C24 C25 5.0(17) . . . . ?
C23 C24 C25 C20 -2.8(15) . . . . ?
C21 C20 C25 C24 0.7(13) . . . . ?
C6 C20 C25 C24 -178.6(8) . . . . ?
C12 C11 C26 C27 -95.8(9) . . . . ?
C10 C11 C26 C27 84.3(9) . . . . ?
C12 C11 C26 C31 86.3(9) . . . . ?
C10 C11 C26 C31 -93.6(9) . . . . ?
C31 C26 C27 C28 -0.8(12) . . . . ?
C11 C26 C27 C28 -178.8(7) . . . . ?
C26 C27 C28 C29 0.1(13) . . . . ?
C27 C28 C29 C30 0.9(13) . . . . ?
C28 C29 C30 C31 -1.3(14) . . . . ?
C29 C30 C31 C26 0.6(14) . . . . ?
C27 C26 C31 C30 0.5(12) . . . . ?
C11 C26 C31 C30 178.5(8) . . . . ?
C14 C15 C32 C33 -64.7(11) . . . . ?
C16 C15 C32 C33 119.0(9) . . . . ?
C14 C15 C32 C37 114.9(9) . . . . ?
C16 C15 C32 C37 -61.5(10) . . . . ?
C37 C32 C33 C34 1.1(12) . . . . ?
C15 C32 C33 C34 -179.3(8) . . . . ?
C32 C33 C34 C35 -1.9(14) . . . . ?
C33 C34 C35 C36 2.2(14) . . . . ?
C34 C35 C36 C37 -1.9(14) . . . . ?
C33 C32 C37 C36 -0.7(11) . . . . ?
C15 C32 C37 C36 179.7(7) . . . . ?
C35 C36 C37 C32 1.1(12) . . . . ?
C19 C1 C38 C39 84.1(9) . . . . ?
C2 C1 C38 C39 -97.0(8) . . . . ?
C19 C1 C38 C43 -91.0(8) . . . . ?
C2 C1 C38 C43 87.8(9) . . . . ?
C43 C38 C39 C40 -3.8(12) . . . . ?
C1 C38 C39 C40 -179.1(7) . . . . ?
C38 C39 C40 C41 1.8(12) . . . . ?
C39 C40 C41 C42 1.1(13) . . . . ?
C40 C41 C42 C43 -2.0(14) . . . . ?
C41 C42 C43 C38 0.0(13) . . . . ?
C39 C38 C43 C42 2.9(12) . . . . ?
C1 C38 C43 C42 178.1(7) . . . . ?
C48 O3 C48 C47 167(100) 3_776 . . . ?
